data_7251577
loop_
_publ_author_name
'Yue, Tian-Cai'
'Wang, Xin-Fang'
'Huang, Jian-Bo'
'Wang, Lu-Lu'
'Wang, Duo-Zhi'

_publ_section_title
;
 Fe(ii)--organic frameworks as heterogeneous catalysts for achieving
 diverse CO2 conversions
;
_journal_issue 6
_journal_name_full 'Green Chemistry'
_journal_page_first 2904
_journal_page_last 2913
_journal_paper_doi 10.1039/D5GC05156H
_journal_volume 28
_journal_year 2026
_chemical_formula_sum 'C20 H20 Fe2 N6 O13'
_chemical_formula_weight 664.12
_space_group_crystal_system monoclinic
_space_group_IT_number 15
_space_group_name_Hall '-C 2yc'
_space_group_name_H-M_alt 'C 1 2/c 1'
_atom_sites_solution_hydrogens mixed
_audit_creation_method SHELXL-2014/7
_audit_update_record
;
2025-08-29 deposited with the CCDC.	2026-01-09 downloaded from the CCDC.
;
_cell_angle_alpha 90
_cell_angle_beta 123.86(3)
_cell_angle_gamma 90
_cell_formula_units_Z 4
_cell_length_a 19.612(16)
_cell_length_b 10.811(7)
_cell_length_c 13.532(11)
_cell_measurement_reflns_used 7929
_cell_measurement_temperature 296(2)
_cell_measurement_theta_max 24.92
_cell_measurement_theta_min 2.42
_cell_volume 2383(3)
_computing_structure_refinement 'SHELXL-2014/7 (Sheldrick, 2014)'
_diffrn_ambient_temperature 296(2)
_diffrn_measured_fraction_theta_full 0.989
_diffrn_measured_fraction_theta_max 0.989
_diffrn_measurement_device_type ccd
_diffrn_radiation_type MoK\a
_diffrn_radiation_wavelength 0.71073
_diffrn_reflns_av_R_equivalents 0.0581
_diffrn_reflns_av_unetI/netI 0.0314
_diffrn_reflns_Laue_measured_fraction_full 0.989
_diffrn_reflns_Laue_measured_fraction_max 0.989
_diffrn_reflns_limit_h_max 23
_diffrn_reflns_limit_h_min -23
_diffrn_reflns_limit_k_max 12
_diffrn_reflns_limit_k_min -12
_diffrn_reflns_limit_l_max 16
_diffrn_reflns_limit_l_min -16
_diffrn_reflns_number 19749
_diffrn_reflns_point_group_measured_fraction_full 0.989
_diffrn_reflns_point_group_measured_fraction_max 0.989
_diffrn_reflns_theta_full 25.078
_diffrn_reflns_theta_max 25.078
_diffrn_reflns_theta_min 2.261
_exptl_absorpt_coefficient_mu 1.303
_exptl_absorpt_correction_type multi-scan
_exptl_absorpt_process_details sadabs
_exptl_crystal_colour colorless
_exptl_crystal_density_diffrn 1.851
_exptl_crystal_description block
_exptl_crystal_F_000 1352
_exptl_crystal_size_max 0.120
_exptl_crystal_size_mid 0.100
_exptl_crystal_size_min 0.080
_exptl_transmission_factor_max 0.864
_exptl_transmission_factor_min 0.864
_refine_diff_density_max 0.573
_refine_diff_density_min -0.647
_refine_diff_density_rms 0.221
_refine_ls_extinction_method none
_refine_ls_goodness_of_fit_ref 1.227
_refine_ls_hydrogen_treatment constr
_refine_ls_matrix_type full
_refine_ls_number_parameters 190
_refine_ls_number_reflns 2104
_refine_ls_number_restraints 3
_refine_ls_restrained_S_all 1.421
_refine_ls_R_factor_all 0.0532
_refine_ls_R_factor_gt 0.0387
_refine_ls_shift/su_max 0.001
_refine_ls_shift/su_mean 0.000
_refine_ls_structure_factor_coef Fsqd
_refine_ls_weighting_details 'w=1/[\s^2^(Fo^2^)+(0.0629P)^2^+4.1754P] where P=(Fo^2^+2Fc^2^)/3'
_refine_ls_weighting_scheme calc
_refine_ls_wR_factor_gt 0.1074
_refine_ls_wR_factor_ref 0.1284
_reflns_Friedel_coverage 0.000
_reflns_number_gt 1781
_reflns_number_total 2104
_reflns_threshold_expression 'I > 2\s(I)'
_cod_data_source_file d5gc05156h2.cif
_cod_data_source_block 1_a
_cod_original_sg_symbol_H-M 'C 2/c'
_cod_database_code 7251577
_shelx_shelxl_version_number 2014/7
_shelx_space_group_comment
;
The symmetry employed for this shelxl refinement is uniquely defined
by the following loop, which should always be used as a source of
symmetry information in preference to the above space-group names.
They are only intended as comments.
;
_shelx_estimated_absorpt_t_min 0.859
_shelx_estimated_absorpt_t_max 0.903

loop_
_space_group_symop_operation_xyz
'x, y, z'
'-x, y, -z+1/2'
'x+1/2, y+1/2, z'
'-x+1/2, y+1/2, -z+1/2'
'-x, -y, -z'
'x, -y, z-1/2'
'-x+1/2, -y+1/2, -z'
'x+1/2, -y+1/2, z-1/2'

loop_
_atom_site_label
_atom_site_type_symbol
_atom_site_fract_x
_atom_site_fract_y
_atom_site_fract_z
_atom_site_U_iso_or_equiv
_atom_site_adp_type
_atom_site_occupancy
_atom_site_site_symmetry_order
_atom_site_calc_flag
_atom_site_refinement_flags_posn
_atom_site_refinement_flags_adp
_atom_site_refinement_flags_occupancy
_atom_site_disorder_assembly
_atom_site_disorder_group
C1 C 0.5032(2) 0.0007(3) 0.6313(4) 0.0351(9) Uani 1 1 d . . . . .
H1 H 0.4770 -0.0758 0.6117 0.042 Uiso 1 1 calc R U . . .
C2 C 0.5963(2) 0.1345(3) 0.7055(4) 0.0342(9) Uani 1 1 d . . . . .
H2 H 0.6470 0.1740 0.7467 0.041 Uiso 1 1 calc R U . . .
C3 C 0.5072(2) 0.3216(3) 0.6275(3) 0.0205(7) Uani 1 1 d . . . . .
C4 C 0.4280(2) 0.3623(3) 0.5465(3) 0.0225(8) Uani 1 1 d . . . . .
H4 H 0.3856 0.3061 0.5021 0.027 Uiso 1 1 calc R U . . .
C5 C 0.41299(19) 0.4888(3) 0.5329(3) 0.0199(7) Uani 1 1 d . . . . .
C6 C 0.4766(2) 0.5719(3) 0.5987(3) 0.0219(7) Uani 1 1 d . . . . .
H6 H 0.4664 0.6565 0.5878 0.026 Uiso 1 1 calc R U . . .
C7 C 0.5561(2) 0.5293(3) 0.6813(3) 0.0202(7) Uani 1 1 d . . . . .
C8 C 0.5710(2) 0.4031(3) 0.6963(3) 0.0226(7) Uani 1 1 d . . . . .
H8 H 0.6234 0.3735 0.7522 0.027 Uiso 1 1 calc R U . . .
C9 C 0.6252(2) 0.6188(3) 0.7518(3) 0.0255(8) Uani 1 1 d . . . . .
C10 C 0.3277(2) 0.5361(3) 0.4456(3) 0.0261(8) Uani 1 1 d . . . . .
Fe1 Fe 0.68310(3) 0.87994(4) 0.79840(5) 0.0259(2) Uani 1 1 d . . . . .
N1 N 0.52448(17) 0.1914(3) 0.6423(3) 0.0243(7) Uani 1 1 d . . . . .
N2 N 0.4634(2) 0.1056(3) 0.5936(3) 0.0406(9) Uani 1 1 d . . . . .
N3 N 0.58566(18) 0.0136(3) 0.7015(3) 0.0305(7) Uani 1 1 d . . . . .
O1 O 0.26824(15) 0.4620(2) 0.3932(2) 0.0364(7) Uani 1 1 d . . . . .
O2 O 0.31620(15) 0.6503(2) 0.4241(2) 0.0333(6) Uani 1 1 d . . . . .
O3 O 0.60883(17) 0.7314(2) 0.7248(3) 0.0399(7) Uani 1 1 d . . . . .
O4 O 0.69406(16) 0.5773(3) 0.8317(3) 0.0431(7) Uani 1 1 d . . . . .
O5 O 0.67028(16) 0.8622(2) 0.9479(2) 0.0358(7) Uani 1 1 d . . . . .
H5A H 0.7157 0.8799 1.0120 0.054 Uiso 1 1 d R U . . .
H5B H 0.6621 0.7867 0.9559 0.054 Uiso 1 1 d R U . . .
O6 O 0.70345(18) 0.8928(3) 0.6558(3) 0.0479(8) Uani 1 1 d . . . . .
H6A H 0.7335 0.8327 0.6613 0.072 Uiso 1 1 d R U . . .
H6B H 0.7319 0.9570 0.6663 0.072 Uiso 1 1 d R U . . .
O7 O 0.7540(9) 0.7798(9) 0.5366(11) 0.115(4) Uani 0.5 1 d D . P A -1
H7A H 0.7516 0.8279 0.4628 0.173 Uiso 0.5 1 d DR U P A -1
H7B H 0.7366 0.7119 0.4915 0.173 Uiso 0.5 1 d DR U P A -1

loop_
_atom_site_aniso_label
_atom_site_aniso_U_11
_atom_site_aniso_U_22
_atom_site_aniso_U_33
_atom_site_aniso_U_23
_atom_site_aniso_U_13
_atom_site_aniso_U_12
C1 0.024(2) 0.019(2) 0.046(2) 0.0025(17) 0.0092(19) -0.0035(16)
C2 0.023(2) 0.0176(19) 0.046(2) 0.0021(16) 0.0088(19) 0.0007(15)
C3 0.0236(18) 0.0132(17) 0.0217(18) 0.0021(14) 0.0108(15) 0.0018(14)
C4 0.0187(17) 0.0197(18) 0.0216(18) -0.0015(14) 0.0065(15) -0.0041(14)
C5 0.0188(18) 0.0194(18) 0.0187(17) 0.0003(14) 0.0088(15) 0.0034(14)
C6 0.0248(18) 0.0167(17) 0.0224(18) -0.0011(14) 0.0120(16) 0.0012(14)
C7 0.0199(18) 0.0212(18) 0.0169(17) -0.0014(14) 0.0087(15) -0.0015(14)
C8 0.0162(16) 0.0238(18) 0.0220(18) 0.0015(14) 0.0072(15) 0.0013(14)
C9 0.023(2) 0.025(2) 0.0245(19) -0.0042(15) 0.0109(17) -0.0030(15)
C10 0.0236(19) 0.025(2) 0.0239(19) -0.0024(15) 0.0093(16) 0.0035(16)
Fe1 0.0182(3) 0.0163(3) 0.0295(4) 0.0009(2) 0.0048(3) -0.00136(19)
N1 0.0197(15) 0.0163(15) 0.0276(16) 0.0014(12) 0.0074(13) -0.0011(12)
N2 0.0245(17) 0.0206(17) 0.055(2) 0.0035(15) 0.0086(17) -0.0039(14)
N3 0.0258(17) 0.0173(16) 0.0362(18) 0.0035(13) 0.0097(15) 0.0001(13)
O1 0.0198(13) 0.0258(14) 0.0414(15) -0.0017(12) 0.0033(12) -0.0002(11)
O2 0.0257(14) 0.0223(14) 0.0368(15) 0.0024(11) 0.0080(12) 0.0054(11)
O3 0.0363(15) 0.0216(15) 0.0465(17) -0.0058(13) 0.0135(13) -0.0088(12)
O4 0.0249(15) 0.0394(17) 0.0410(16) -0.0120(14) 0.0034(13) -0.0053(12)
O5 0.0295(14) 0.0320(15) 0.0331(15) 0.0001(12) 0.0096(13) -0.0034(11)
O6 0.0435(18) 0.0461(18) 0.0497(19) 0.0061(14) 0.0233(16) -0.0017(14)
O7 0.161(9) 0.075(8) 0.154(12) -0.014(6) 0.116(10) -0.022(7)

loop_
_atom_type_symbol
_atom_type_description
_atom_type_scat_dispersion_real
_atom_type_scat_dispersion_imag
_atom_type_scat_source
C C 0.0033 0.0016 'International Tables Vol C Tables 4.2.6.8 and 6.1.1.4'
H H 0.0000 0.0000 'International Tables Vol C Tables 4.2.6.8 and 6.1.1.4'
Fe Fe 0.3463 0.8444 'International Tables Vol C Tables 4.2.6.8 and 6.1.1.4'
N N 0.0061 0.0033 'International Tables Vol C Tables 4.2.6.8 and 6.1.1.4'
O O 0.0106 0.0060 'International Tables Vol C Tables 4.2.6.8 and 6.1.1.4'

loop_
_geom_angle_atom_site_label_1
_geom_angle_atom_site_label_2
_geom_angle_atom_site_label_3
_geom_angle
_geom_angle_site_symmetry_1
_geom_angle_site_symmetry_3
_geom_angle_publ_flag
N2 C1 N3 113.8(3) . . ?
N2 C1 H1 123.1 . . ?
N3 C1 H1 123.1 . . ?
N3 C2 N1 110.3(3) . . ?
N3 C2 H2 124.8 . . ?
N1 C2 H2 124.8 . . ?
C8 C3 C4 121.8(3) . . ?
C8 C3 N1 118.5(3) . . ?
C4 C3 N1 119.7(3) . . ?
C3 C4 C5 118.7(3) . . ?
C3 C4 H4 120.7 . . ?
C5 C4 H4 120.7 . . ?
C6 C5 C4 120.3(3) . . ?
C6 C5 C10 119.7(3) . . ?
C4 C5 C10 120.0(3) . . ?
C5 C6 C7 120.3(3) . . ?
C5 C6 H6 119.9 . . ?
C7 C6 H6 119.9 . . ?
C8 C7 C6 119.5(3) . . ?
C8 C7 C9 120.1(3) . . ?
C6 C7 C9 120.4(3) . . ?
C3 C8 C7 119.4(3) . . ?
C3 C8 H8 120.3 . . ?
C7 C8 H8 120.3 . . ?
O4 C9 O3 125.1(3) . . ?
O4 C9 C7 118.4(3) . . ?
O3 C9 C7 116.5(3) . . ?
O1 C10 O2 120.2(3) . . ?
O1 C10 C5 120.2(3) . . ?
O2 C10 C5 119.6(3) . . ?
O3 Fe1 N3 94.69(13) . 1_565 ?
O3 Fe1 O5 87.90(12) . . ?
N3 Fe1 O5 95.82(12) 1_565 . ?
O3 Fe1 O6 92.95(12) . . ?
N3 Fe1 O6 87.52(13) 1_565 . ?
O5 Fe1 O6 176.48(10) . . ?
O3 Fe1 O2 118.73(11) . 8_566 ?
N3 Fe1 O2 146.48(11) 1_565 8_566 ?
O5 Fe1 O2 88.30(12) . 8_566 ?
O6 Fe1 O2 88.29(12) . 8_566 ?
O3 Fe1 O1 175.62(11) . 8_566 ?
N3 Fe1 O1 87.82(12) 1_565 8_566 ?
O5 Fe1 O1 88.28(11) . 8_566 ?
O6 Fe1 O1 90.73(12) . 8_566 ?
O2 Fe1 O1 58.99(10) 8_566 8_566 ?
C2 N1 N2 109.2(3) . . ?
C2 N1 C3 129.0(3) . . ?
N2 N1 C3 121.7(3) . . ?
C1 N2 N1 103.3(3) . . ?
C2 N3 C1 103.4(3) . . ?
C2 N3 Fe1 124.9(3) . 1_545 ?
C1 N3 Fe1 131.7(2) . 1_545 ?
C10 O1 Fe1 89.9(2) . 8_465 ?
C10 O2 Fe1 90.9(2) . 8_465 ?
C9 O3 Fe1 128.9(2) . . ?
Fe1 O5 H5A 109.3 . . ?
Fe1 O5 H5B 109.2 . . ?
H5A O5 H5B 104.5 . . ?
Fe1 O6 H6A 109.5 . . ?
Fe1 O6 H6B 109.4 . . ?
H6A O6 H6B 104.4 . . ?
H7A O7 H7B 87.8 . . ?

loop_
_geom_bond_atom_site_label_1
_geom_bond_atom_site_label_2
_geom_bond_distance
_geom_bond_site_symmetry_2
_geom_bond_publ_flag
C1 N2 1.309(5) . ?
C1 N3 1.352(5) . ?
C1 H1 0.9300 . ?
C2 N3 1.319(5) . ?
C2 N1 1.323(5) . ?
C2 H2 0.9300 . ?
C3 C8 1.381(5) . ?
C3 C4 1.383(5) . ?
C3 N1 1.436(4) . ?
C4 C5 1.390(5) . ?
C4 H4 0.9300 . ?
C5 C6 1.385(5) . ?
C5 C10 1.501(5) . ?
C6 C7 1.396(5) . ?
C6 H6 0.9300 . ?
C7 C8 1.386(5) . ?
C7 C9 1.498(5) . ?
C8 H8 0.9300 . ?
C9 O4 1.252(4) . ?
C9 O3 1.260(4) . ?
C10 O1 1.259(4) . ?
C10 O2 1.260(4) . ?
Fe1 O3 2.019(3) . ?
Fe1 N3 2.161(3) 1_565 ?
Fe1 O5 2.181(3) . ?
Fe1 O6 2.181(3) . ?
Fe1 O2 2.206(3) 8_566 ?
Fe1 O1 2.229(3) 8_566 ?
N1 N2 1.360(4) . ?
N3 Fe1 2.161(3) 1_545 ?
O1 Fe1 2.229(3) 8_465 ?
O2 Fe1 2.206(3) 8_465 ?
O5 H5A 0.8501 . ?
O5 H5B 0.8501 . ?
O6 H6A 0.8527 . ?
O6 H6B 0.8526 . ?
O7 H7A 1.1030 . ?
O7 H7B 0.8927 . ?

loop_
_geom_torsion_atom_site_label_1
_geom_torsion_atom_site_label_2
_geom_torsion_atom_site_label_3
_geom_torsion_atom_site_label_4
_geom_torsion
_geom_torsion_site_symmetry_1
_geom_torsion_site_symmetry_2
_geom_torsion_site_symmetry_3
_geom_torsion_site_symmetry_4
_geom_torsion_publ_flag
C8 C3 C4 C5 1.4(5) . . . . ?
N1 C3 C4 C5 -179.3(3) . . . . ?
C3 C4 C5 C6 0.5(5) . . . . ?
C3 C4 C5 C10 179.9(3) . . . . ?
C4 C5 C6 C7 -1.5(5) . . . . ?
C10 C5 C6 C7 179.2(3) . . . . ?
C5 C6 C7 C8 0.5(5) . . . . ?
C5 C6 C7 C9 179.4(3) . . . . ?
C4 C3 C8 C7 -2.3(5) . . . . ?
N1 C3 C8 C7 178.4(3) . . . . ?
C6 C7 C8 C3 1.3(5) . . . . ?
C9 C7 C8 C3 -177.6(3) . . . . ?
C8 C7 C9 O4 -6.8(5) . . . . ?
C6 C7 C9 O4 174.3(3) . . . . ?
C8 C7 C9 O3 172.9(3) . . . . ?
C6 C7 C9 O3 -6.0(5) . . . . ?
C6 C5 C10 O1 -173.6(3) . . . . ?
C4 C5 C10 O1 7.1(5) . . . . ?
C6 C5 C10 O2 7.2(5) . . . . ?
C4 C5 C10 O2 -172.1(3) . . . . ?
N3 C2 N1 N2 -0.4(5) . . . . ?
N3 C2 N1 C3 176.4(3) . . . . ?
C8 C3 N1 C2 -7.9(5) . . . . ?
C4 C3 N1 C2 172.8(4) . . . . ?
C8 C3 N1 N2 168.5(3) . . . . ?
C4 C3 N1 N2 -10.8(5) . . . . ?
N3 C1 N2 N1 0.3(5) . . . . ?
C2 N1 N2 C1 0.1(4) . . . . ?
C3 N1 N2 C1 -177.0(3) . . . . ?
N1 C2 N3 C1 0.6(5) . . . . ?
N1 C2 N3 Fe1 -176.2(2) . . . 1_545 ?
N2 C1 N3 C2 -0.5(5) . . . . ?
N2 C1 N3 Fe1 175.8(3) . . . 1_545 ?
O2 C10 O1 Fe1 -1.2(3) . . . 8_465 ?
C5 C10 O1 Fe1 179.6(3) . . . 8_465 ?
O1 C10 O2 Fe1 1.2(3) . . . 8_465 ?
C5 C10 O2 Fe1 -179.6(3) . . . 8_465 ?
O4 C9 O3 Fe1 -1.3(6) . . . . ?
C7 C9 O3 Fe1 179.1(2) . . . . ?
